data_7003195
loop_
_publ_author_name
'Heinze, Katja'
'Reinhart, Anja'

_publ_section_title
;
 Structural and photophysical studies of trans-AB2C-substituted
 porphyrin ligands and their zinc and copper complexes
;
_journal_issue 4
_journal_name_full 'Dalton Transactions'
_journal_page_first 469
_journal_page_last 480
_journal_paper_doi 10.1039/b713779f
_journal_year 2008
_chemical_formula_moiety 'C46 H29 Cu N5 O4, 0.125(C8 O2)'
_chemical_formula_sum 'C47 H29 Cu N5 O4.25'
_chemical_formula_weight 795.29
_chemical_melting_point 205
_chemical_name_common
;
(5-(4-nitrophenyl)-15-(carbomethoxyphenyl)-10,20-
bis(phenyl)porphyrinato) copper(ii)
;
_chemical_name_systematic
;
[5-(4-nitrophenyl)-15-(carbomethoxyphenyl)-10,20-bis(phenyl)porphyrinato]
copper(II)
;
_space_group_IT_number 2
_symmetry_cell_setting triclinic
_symmetry_space_group_name_Hall '-P 1'
_symmetry_space_group_name_H-M 'P -1'
_atom_sites_solution_hydrogens geom
_atom_sites_solution_primary direct
_atom_sites_solution_secondary difmap
_audit_creation_method SHELXL-97
_cell_angle_alpha 68.8270(10)
_cell_angle_beta 75.0110(10)
_cell_angle_gamma 82.700(2)
_cell_formula_units_Z 2
_cell_length_a 10.0786(8)
_cell_length_b 12.1933(10)
_cell_length_c 16.6574(13)
_cell_measurement_temperature 100
_cell_volume 1842.6(3)
_computing_structure_refinement 'SHELXL-97 (Sheldrick, 1997)'
_computing_structure_solution 'SHELXS-97 (Sheldrick, 1990)'
_diffrn_ambient_temperature 100
_diffrn_measured_fraction_theta_full 0.999
_diffrn_measured_fraction_theta_max 0.999
_diffrn_measurement_device_type 'Bruker AXS Smart1000'
_diffrn_measurement_method 'O-Scan '
_diffrn_radiation_monochromator graphite
_diffrn_radiation_source 'fine-focus sealed tube'
_diffrn_radiation_type MoK\a
_diffrn_radiation_wavelength 0.71073
_diffrn_reflns_av_R_equivalents 0.0000
_diffrn_reflns_av_sigmaI/netI 0.0701
_diffrn_reflns_limit_h_max 12
_diffrn_reflns_limit_h_min -11
_diffrn_reflns_limit_k_max 15
_diffrn_reflns_limit_k_min -13
_diffrn_reflns_limit_l_max 20
_diffrn_reflns_limit_l_min 0
_diffrn_reflns_number 7266
_diffrn_reflns_theta_full 26.02
_diffrn_reflns_theta_max 26.02
_diffrn_reflns_theta_min 1.79
_exptl_absorpt_coefficient_mu 0.648
_exptl_absorpt_correction_type none
_exptl_crystal_colour purple
_exptl_crystal_density_diffrn 1.433
_exptl_crystal_density_method 'not measured'
_exptl_crystal_description plate
_exptl_crystal_F_000 818
_exptl_crystal_size_max 0.15
_exptl_crystal_size_mid 0.10
_exptl_crystal_size_min 0.05
_refine_diff_density_max 1.391
_refine_diff_density_min -0.662
_refine_diff_density_rms 0.120
_refine_ls_extinction_method none
_refine_ls_goodness_of_fit_ref 1.134
_refine_ls_hydrogen_treatment constr
_refine_ls_matrix_type full
_refine_ls_number_parameters 509
_refine_ls_number_reflns 7261
_refine_ls_number_restraints 6
_refine_ls_restrained_S_all 1.194
_refine_ls_R_factor_all 0.1006
_refine_ls_R_factor_gt 0.0640
_refine_ls_shift/su_max 0.000
_refine_ls_shift/su_mean 0.000
_refine_ls_structure_factor_coef Fsqd
_refine_ls_weighting_details 'calc w=1/[\s^2^(Fo^2^)+(0.1185P)^2^+0.0000P] where P=(Fo^2^+2Fc^2^)/3'
_refine_ls_weighting_scheme calc
_refine_ls_wR_factor_gt 0.1886
_refine_ls_wR_factor_ref 0.2065
_reflns_number_gt 4846
_reflns_number_total 7261
_reflns_threshold_expression >2sigma(I)
_cod_data_source_file b713779f.txt
_cod_data_source_block cu92
_cod_original_sg_symbol_H-M P-1
_cod_database_code 7003195

loop_
_symmetry_equiv_pos_as_xyz
'x, y, z'
'-x, -y, -z'

loop_
_atom_site_label
_atom_site_type_symbol
_atom_site_fract_x
_atom_site_fract_y
_atom_site_fract_z
_atom_site_U_iso_or_equiv
_atom_site_adp_type
_atom_site_occupancy
_atom_site_symmetry_multiplicity
_atom_site_calc_flag
_atom_site_refinement_flags
_atom_site_disorder_assembly
_atom_site_disorder_group
Cu1 Cu 0.07015(5) 0.14674(5) 0.04577(3) 0.0164(2) Uani 1 1 d . . .
O1 O 0.2905(5) 0.0639(5) -0.5450(3) 0.0577(13) Uani 1 1 d . . .
O2 O 0.4710(5) 0.1622(5) -0.5572(3) 0.0658(15) Uani 1 1 d . . .
O3 O -0.1086(8) 0.3273(6) 0.5925(4) 0.104(2) Uani 1 1 d . . .
O4 O 0.0939(8) 0.3920(5) 0.5343(4) 0.085(2) Uani 1 1 d . . .
N1 N 0.0157(4) 0.2321(3) -0.0682(2) 0.0177(8) Uani 1 1 d . . .
N2 N -0.0471(4) 0.2602(3) 0.0977(2) 0.0177(8) Uani 1 1 d . . .
N3 N 0.1404(4) 0.0716(3) 0.1561(2) 0.0177(8) Uani 1 1 d . . .
N4 N 0.1883(4) 0.0332(3) -0.0063(2) 0.0157(8) Uani 1 1 d . . .
N5 N -0.0036(9) 0.3437(5) 0.5348(4) 0.069(2) Uani 1 1 d . . .
C1 C 0.0703(4) 0.2146(4) -0.1484(3) 0.0188(10) Uani 1 1 d . . .
C2 C 0.0240(5) 0.3073(4) -0.2182(3) 0.0247(11) Uani 1 1 d . . .
H2 H 0.0495 0.3169 -0.2793 0.034(3) Uiso 1 1 calc R . .
C3 C -0.0624(5) 0.3779(4) -0.1811(3) 0.0229(10) Uani 1 1 d . . .
H3 H -0.1108 0.4461 -0.2112 0.034(3) Uiso 1 1 calc R . .
C4 C -0.0685(4) 0.3323(4) -0.0880(3) 0.0181(9) Uani 1 1 d . . .
C5 C -0.1468(4) 0.3846(4) -0.0278(3) 0.0181(10) Uani 1 1 d . . .
C6 C -0.1350(4) 0.3490(4) 0.0591(3) 0.0190(10) Uani 1 1 d . . .
C7 C -0.2041(5) 0.4063(4) 0.1209(3) 0.0229(10) Uani 1 1 d . . .
H7 H -0.2727 0.4677 0.1118 0.034(3) Uiso 1 1 calc R . .
C8 C -0.1541(5) 0.3575(5) 0.1942(3) 0.0255(11) Uani 1 1 d . . .
H8 H -0.1787 0.3799 0.2453 0.034(3) Uiso 1 1 calc R . .
C9 C -0.0569(5) 0.2654(4) 0.1806(3) 0.0198(10) Uani 1 1 d . . .
C10 C 0.0227(5) 0.1999(4) 0.2394(3) 0.0205(10) Uani 1 1 d . . .
C11 C 0.1154(5) 0.1101(4) 0.2272(3) 0.0225(10) Uani 1 1 d . . .
C12 C 0.1967(5) 0.0417(4) 0.2873(3) 0.0246(11) Uani 1 1 d . . .
H12 H 0.1995 0.0518 0.3408 0.034(3) Uiso 1 1 calc R . .
C13 C 0.2688(5) -0.0395(4) 0.2551(3) 0.0241(11) Uani 1 1 d . . .
H13 H 0.3317 -0.0976 0.2816 0.034(3) Uiso 1 1 calc R . .
C14 C 0.2337(4) -0.0226(4) 0.1735(3) 0.0197(10) Uani 1 1 d . . .
C15 C 0.2889(4) -0.0897(4) 0.1193(3) 0.0173(9) Uani 1 1 d . . .
C16 C 0.2636(4) -0.0626(4) 0.0352(3) 0.0161(9) Uani 1 1 d . . .
C17 C 0.3230(5) -0.1280(4) -0.0230(3) 0.0181(9) Uani 1 1 d . . .
H17 H 0.3769 -0.1993 -0.0092 0.034(3) Uiso 1 1 calc R . .
C18 C 0.2878(5) -0.0696(4) -0.1004(3) 0.0212(10) Uani 1 1 d . . .
H18 H 0.3124 -0.0916 -0.1516 0.034(3) Uiso 1 1 calc R . .
C19 C 0.2059(4) 0.0325(4) -0.0910(3) 0.0182(10) Uani 1 1 d . . .
C20 C 0.1580(5) 0.1187(4) -0.1583(3) 0.0203(10) Uani 1 1 d . . .
C21 C 0.2090(5) 0.1157(4) -0.2508(3) 0.0200(10) Uani 1 1 d . . .
C22 C 0.3470(5) 0.1300(5) -0.2921(3) 0.0324(13) Uani 1 1 d . . .
H22 H 0.4084 0.1409 -0.2611 0.034(3) Uiso 1 1 calc R . .
C23 C 0.3976(5) 0.1289(6) -0.3772(4) 0.0387(14) Uani 1 1 d . . .
H23 H 0.4920 0.1412 -0.4052 0.034(3) Uiso 1 1 calc R . .
C24 C 0.3085(5) 0.1095(5) -0.4211(3) 0.0293(12) Uani 1 1 d . . .
C25 C 0.1711(5) 0.0927(4) -0.3811(3) 0.0265(11) Uani 1 1 d . . .
H25 H 0.1108 0.0782 -0.4113 0.034(3) Uiso 1 1 calc R . .
C26 C 0.1210(5) 0.0970(4) -0.2956(3) 0.0238(10) Uani 1 1 d . . .
H26 H 0.0260 0.0870 -0.2683 0.034(3) Uiso 1 1 calc R . .
C27 C 0.0156(5) 0.2342(4) 0.3184(3) 0.0226(10) Uani 1 1 d . . .
C28 C 0.1148(6) 0.3040(5) 0.3158(3) 0.0290(11) Uani 1 1 d . . .
H28 H 0.1880 0.3280 0.2649 0.034(3) Uiso 1 1 calc R . .
C29 C 0.1088(7) 0.3395(5) 0.3869(4) 0.0404(14) Uani 1 1 d . . .
H29 H 0.1773 0.3876 0.3852 0.034(3) Uiso 1 1 calc R . .
C30 C 0.0031(7) 0.3044(5) 0.4590(4) 0.0406(15) Uani 1 1 d . . .
C31 C -0.0948(8) 0.2330(6) 0.4658(4) 0.0499(17) Uani 1 1 d . . .
H31 H -0.1654 0.2072 0.5182 0.034(3) Uiso 1 1 calc R . .
C32 C -0.0891(6) 0.1981(5) 0.3936(4) 0.0407(14) Uani 1 1 d . . .
H32 H -0.1576 0.1493 0.3963 0.034(3) Uiso 1 1 calc R . .
C33 C -0.2448(4) 0.4848(4) -0.0602(3) 0.0182(10) Uani 1 1 d . . .
C34 C -0.2390(5) 0.5934(4) -0.0527(3) 0.0227(10) Uani 1 1 d . . .
H34 H -0.1701 0.6059 -0.0276 0.034(3) Uiso 1 1 calc R . .
C35 C -0.3319(5) 0.6837(4) -0.0809(3) 0.0247(11) Uani 1 1 d . . .
H35 H -0.3283 0.7569 -0.0736 0.034(3) Uiso 1 1 calc R . .
C36 C -0.4302(5) 0.6682(4) -0.1198(3) 0.0257(11) Uani 1 1 d . . .
H36 H -0.4943 0.7303 -0.1393 0.034(3) Uiso 1 1 calc R . .
C37 C -0.4342(5) 0.5617(4) -0.1301(3) 0.0230(10) Uani 1 1 d . . .
H37 H -0.4997 0.5514 -0.1586 0.034(3) Uiso 1 1 calc R . .
C38 C -0.3446(4) 0.4698(4) -0.0997(3) 0.0203(10) Uani 1 1 d . . .
H38 H -0.3508 0.3961 -0.1055 0.034(3) Uiso 1 1 calc R . .
C39 C 0.3844(5) -0.1914(4) 0.1520(3) 0.0197(10) Uani 1 1 d . . .
C40 C 0.3383(5) -0.2820(4) 0.2307(3) 0.0239(11) Uani 1 1 d . . .
H40 H 0.2451 -0.2812 0.2621 0.034(3) Uiso 1 1 calc R . .
C41 C 0.4281(6) -0.3739(5) 0.2638(4) 0.0302(12) Uani 1 1 d . . .
H41 H 0.3965 -0.4351 0.3182 0.034(3) Uiso 1 1 calc R . .
C42 C 0.5633(5) -0.3766(5) 0.2177(4) 0.0306(12) Uani 1 1 d . . .
H42 H 0.6245 -0.4396 0.2403 0.034(3) Uiso 1 1 calc R . .
C43 C 0.6090(5) -0.2874(5) 0.1388(3) 0.0264(11) Uani 1 1 d . . .
H43 H 0.7013 -0.2897 0.1064 0.034(3) Uiso 1 1 calc R . .
C44 C 0.5206(5) -0.1947(4) 0.1067(3) 0.0216(10) Uani 1 1 d . . .
H44 H 0.5534 -0.1326 0.0531 0.034(3) Uiso 1 1 calc R . .
C45 C 0.3546(6) 0.1081(6) -0.5130(4) 0.0395(14) Uani 1 1 d . . .
C46 C 0.5116(9) 0.1792(7) -0.6546(4) 0.083(3) Uani 1 1 d . . .
H46A H 0.4941 0.1076 -0.6633 0.125 Uiso 1 1 calc R . .
H46B H 0.6096 0.1956 -0.6771 0.125 Uiso 1 1 calc R . .
H46C H 0.4576 0.2455 -0.6865 0.125 Uiso 1 1 calc R . .
O90 O 0.3976(12) -0.5319(8) 0.5251(4) 0.068(6) Uiso 0.25 1 d PRD . .
C92 C 0.4289(11) -0.4006(10) 0.5535(4) 0.072(5) Uiso 0.25 1 d PRD . .
C91 C 0.3491(11) -0.4330(9) 0.6168(4) 0.072(5) Uiso 0.25 1 d PRD . .
C90 C 0.2876(13) -0.5239(8) 0.6019(4) 0.072(5) Uiso 0.25 1 d PRD . .
C93 C 0.4923(11) -0.4654(9) 0.5114(4) 0.072(5) Uiso 0.25 1 d PRD . .

loop_
_atom_site_aniso_label
_atom_site_aniso_U_11
_atom_site_aniso_U_22
_atom_site_aniso_U_33
_atom_site_aniso_U_23
_atom_site_aniso_U_13
_atom_site_aniso_U_12
Cu1 0.0166(3) 0.0226(3) 0.0142(3) -0.0106(2) -0.0048(2) -0.0004(2)
O1 0.064(3) 0.090(4) 0.039(3) -0.043(3) -0.019(2) 0.006(3)
O2 0.062(3) 0.118(5) 0.025(2) -0.038(3) 0.005(2) -0.019(3)
O3 0.177(7) 0.099(5) 0.026(3) -0.035(3) 0.020(4) -0.016(5)
O4 0.173(7) 0.053(3) 0.063(4) -0.035(3) -0.066(4) 0.005(4)
N1 0.0179(18) 0.024(2) 0.018(2) -0.0133(17) -0.0070(15) 0.0014(16)
N2 0.0167(18) 0.024(2) 0.016(2) -0.0103(17) -0.0072(15) 0.0002(16)
N3 0.0194(19) 0.023(2) 0.016(2) -0.0130(17) -0.0046(15) 0.0003(16)
N4 0.0178(18) 0.020(2) 0.0118(19) -0.0080(16) -0.0029(15) -0.0033(15)
N5 0.140(7) 0.042(4) 0.032(3) -0.021(3) -0.026(4) 0.008(4)
C1 0.016(2) 0.029(3) 0.016(2) -0.013(2) -0.0044(18) -0.0026(19)
C2 0.026(2) 0.034(3) 0.017(2) -0.012(2) -0.007(2) 0.003(2)
C3 0.022(2) 0.026(3) 0.025(3) -0.010(2) -0.012(2) 0.004(2)
C4 0.017(2) 0.023(2) 0.019(2) -0.010(2) -0.0071(18) -0.0022(18)
C5 0.015(2) 0.022(2) 0.022(2) -0.012(2) -0.0067(18) -0.0013(18)
C6 0.012(2) 0.027(3) 0.022(2) -0.013(2) -0.0029(18) -0.0009(18)
C7 0.021(2) 0.029(3) 0.021(3) -0.013(2) -0.0046(19) 0.005(2)
C8 0.029(3) 0.036(3) 0.015(2) -0.015(2) -0.004(2) 0.002(2)
C9 0.020(2) 0.027(3) 0.016(2) -0.012(2) -0.0021(18) -0.0005(19)
C10 0.025(2) 0.024(3) 0.015(2) -0.011(2) -0.0026(19) -0.0025(19)
C11 0.028(2) 0.028(3) 0.018(2) -0.014(2) -0.006(2) -0.003(2)
C12 0.028(3) 0.030(3) 0.023(3) -0.015(2) -0.011(2) 0.001(2)
C13 0.025(2) 0.031(3) 0.023(3) -0.014(2) -0.013(2) 0.003(2)
C14 0.017(2) 0.026(3) 0.018(2) -0.009(2) -0.0044(18) -0.0020(19)
C15 0.015(2) 0.024(2) 0.016(2) -0.0091(19) -0.0032(17) -0.0033(18)
C16 0.015(2) 0.018(2) 0.018(2) -0.0088(19) -0.0023(18) -0.0026(17)
C17 0.022(2) 0.018(2) 0.019(2) -0.0108(19) -0.0060(19) 0.0000(18)
C18 0.022(2) 0.025(3) 0.021(3) -0.014(2) -0.0043(19) -0.0010(19)
C19 0.015(2) 0.025(3) 0.017(2) -0.010(2) -0.0018(18) -0.0043(18)
C20 0.018(2) 0.032(3) 0.016(2) -0.015(2) -0.0021(18) -0.003(2)
C21 0.025(2) 0.022(2) 0.016(2) -0.011(2) -0.0070(19) 0.0042(19)
C22 0.023(2) 0.056(4) 0.026(3) -0.022(3) -0.007(2) 0.000(2)
C23 0.023(3) 0.070(4) 0.028(3) -0.024(3) -0.004(2) 0.002(3)
C24 0.038(3) 0.034(3) 0.020(3) -0.015(2) -0.010(2) 0.010(2)
C25 0.038(3) 0.030(3) 0.021(3) -0.015(2) -0.014(2) 0.003(2)
C26 0.028(2) 0.026(3) 0.022(3) -0.013(2) -0.009(2) 0.000(2)
C27 0.029(3) 0.027(3) 0.016(2) -0.013(2) -0.008(2) 0.007(2)
C28 0.037(3) 0.029(3) 0.025(3) -0.014(2) -0.009(2) -0.001(2)
C29 0.064(4) 0.028(3) 0.041(4) -0.017(3) -0.027(3) 0.000(3)
C30 0.078(4) 0.031(3) 0.019(3) -0.015(2) -0.016(3) 0.011(3)
C31 0.079(5) 0.046(4) 0.020(3) -0.018(3) 0.006(3) -0.005(3)
C32 0.050(4) 0.045(4) 0.030(3) -0.021(3) 0.003(3) -0.010(3)
C33 0.018(2) 0.024(2) 0.014(2) -0.0101(19) -0.0012(18) -0.0001(18)
C34 0.019(2) 0.027(3) 0.023(3) -0.011(2) -0.0012(19) -0.007(2)
C35 0.032(3) 0.018(2) 0.023(3) -0.009(2) 0.001(2) -0.005(2)
C36 0.028(3) 0.026(3) 0.021(3) -0.011(2) -0.002(2) 0.007(2)
C37 0.022(2) 0.029(3) 0.022(3) -0.012(2) -0.006(2) 0.001(2)
C38 0.020(2) 0.026(3) 0.017(2) -0.010(2) -0.0028(18) -0.0022(19)
C39 0.021(2) 0.024(3) 0.021(2) -0.014(2) -0.0089(19) 0.0008(19)
C40 0.024(2) 0.031(3) 0.022(3) -0.014(2) -0.008(2) -0.002(2)
C41 0.044(3) 0.027(3) 0.026(3) -0.012(2) -0.016(2) 0.002(2)
C42 0.034(3) 0.027(3) 0.041(3) -0.018(3) -0.022(2) 0.010(2)
C43 0.020(2) 0.036(3) 0.033(3) -0.022(2) -0.010(2) 0.003(2)
C44 0.025(2) 0.025(3) 0.024(3) -0.017(2) -0.009(2) -0.001(2)
C45 0.041(3) 0.056(4) 0.023(3) -0.021(3) -0.007(3) 0.015(3)
C46 0.096(6) 0.113(7) 0.025(4) -0.015(4) -0.004(4) 0.002(6)

loop_
_atom_type_symbol
_atom_type_description
_atom_type_scat_dispersion_real
_atom_type_scat_dispersion_imag
_atom_type_scat_source
C C 0.0033 0.0016 'International Tables Vol C Tables 4.2.6.8 and 6.1.1.4'
H H 0.0000 0.0000 'International Tables Vol C Tables 4.2.6.8 and 6.1.1.4'
Cu Cu 0.3201 1.2651 'International Tables Vol C Tables 4.2.6.8 and 6.1.1.4'
N N 0.0061 0.0033 'International Tables Vol C Tables 4.2.6.8 and 6.1.1.4'
O O 0.0106 0.0060 'International Tables Vol C Tables 4.2.6.8 and 6.1.1.4'

loop_
_geom_angle_atom_site_label_1
_geom_angle_atom_site_label_2
_geom_angle_atom_site_label_3
_geom_angle
_geom_angle_site_symmetry_1
_geom_angle_site_symmetry_3
_geom_angle_publ_flag
N1 Cu1 N2 89.61(15) . . ?
N1 Cu1 N4 90.46(15) . . ?
N2 Cu1 N4 179.78(15) . . ?
N1 Cu1 N3 174.32(15) . . ?
N2 Cu1 N3 90.33(15) . . ?
N4 Cu1 N3 89.57(15) . . ?
C45 O2 C46 115.7(6) . . ?
C4 N1 C1 105.0(4) . . ?
C4 N1 Cu1 127.3(3) . . ?
C1 N1 Cu1 127.0(3) . . ?
C9 N2 C6 106.0(4) . . ?
C9 N2 Cu1 126.4(3) . . ?
C6 N2 Cu1 127.6(3) . . ?
C11 N3 C14 105.5(4) . . ?
C11 N3 Cu1 126.8(3) . . ?
C14 N3 Cu1 127.4(3) . . ?
C16 N4 C19 105.7(4) . . ?
C16 N4 Cu1 127.6(3) . . ?
C19 N4 Cu1 126.7(3) . . ?
O4 N5 O3 124.0(7) . . ?
O4 N5 C30 118.2(7) . . ?
O3 N5 C30 117.8(8) . . ?
N1 C1 C20 124.2(4) . . ?
N1 C1 C2 110.3(4) . . ?
C20 C1 C2 125.5(4) . . ?
C3 C2 C1 107.1(4) . . ?
C3 C2 H2 126.5 . . ?
C1 C2 H2 126.5 . . ?
C2 C3 C4 107.8(4) . . ?
C2 C3 H3 126.1 . . ?
C4 C3 H3 126.1 . . ?
N1 C4 C5 126.1(4) . . ?
N1 C4 C3 109.8(4) . . ?
C5 C4 C3 124.0(4) . . ?
C6 C5 C4 122.6(4) . . ?
C6 C5 C33 119.4(4) . . ?
C4 C5 C33 118.0(4) . . ?
N2 C6 C5 125.9(4) . . ?
N2 C6 C7 109.3(4) . . ?
C5 C6 C7 124.6(4) . . ?
C8 C7 C6 107.8(4) . . ?
C8 C7 H7 126.1 . . ?
C6 C7 H7 126.1 . . ?
C7 C8 C9 107.2(4) . . ?
C7 C8 H8 126.4 . . ?
C9 C8 H8 126.4 . . ?
N2 C9 C10 126.0(4) . . ?
N2 C9 C8 109.6(4) . . ?
C10 C9 C8 124.2(4) . . ?
C11 C10 C9 124.5(4) . . ?
C11 C10 C27 117.6(4) . . ?
C9 C10 C27 117.8(4) . . ?
N3 C11 C10 125.3(4) . . ?
N3 C11 C12 109.8(4) . . ?
C10 C11 C12 124.9(4) . . ?
C13 C12 C11 107.8(4) . . ?
C13 C12 H12 126.1 . . ?
C11 C12 H12 126.1 . . ?
C12 C13 C14 107.3(4) . . ?
C12 C13 H13 126.3 . . ?
C14 C13 H13 126.3 . . ?
N3 C14 C15 125.8(4) . . ?
N3 C14 C13 109.5(4) . . ?
C15 C14 C13 124.7(4) . . ?
C14 C15 C16 123.1(4) . . ?
C14 C15 C39 117.5(4) . . ?
C16 C15 C39 119.4(4) . . ?
N4 C16 C15 125.8(4) . . ?
N4 C16 C17 110.0(4) . . ?
C15 C16 C17 124.0(4) . . ?
C18 C17 C16 107.2(4) . . ?
C18 C17 H17 126.4 . . ?
C16 C17 H17 126.4 . . ?
C17 C18 C19 107.1(4) . . ?
C17 C18 H18 126.4 . . ?
C19 C18 H18 126.4 . . ?
C20 C19 N4 125.6(4) . . ?
C20 C19 C18 124.5(4) . . ?
N4 C19 C18 109.9(4) . . ?
C19 C20 C1 124.9(4) . . ?
C19 C20 C21 118.3(4) . . ?
C1 C20 C21 116.7(4) . . ?
C26 C21 C22 118.7(4) . . ?
C26 C21 C20 121.4(4) . . ?
C22 C21 C20 119.9(4) . . ?
C23 C22 C21 121.7(5) . . ?
C23 C22 H22 119.2 . . ?
C21 C22 H22 119.2 . . ?
C22 C23 C24 119.0(5) . . ?
C22 C23 H23 120.5 . . ?
C24 C23 H23 120.5 . . ?
C25 C24 C23 120.6(5) . . ?
C25 C24 C45 117.1(5) . . ?
C23 C24 C45 122.2(5) . . ?
C24 C25 C26 119.6(5) . . ?
C24 C25 H25 120.2 . . ?
C26 C25 H25 120.2 . . ?
C21 C26 C25 120.4(5) . . ?
C21 C26 H26 119.8 . . ?
C25 C26 H26 119.8 . . ?
C28 C27 C32 119.1(5) . . ?
C28 C27 C10 119.4(4) . . ?
C32 C27 C10 121.5(5) . . ?
C27 C28 C29 120.6(5) . . ?
C27 C28 H28 119.7 . . ?
C29 C28 H28 119.7 . . ?
C30 C29 C28 118.8(6) . . ?
C30 C29 H29 120.6 . . ?
C28 C29 H29 120.6 . . ?
C31 C30 C29 122.9(5) . . ?
C31 C30 N5 118.5(6) . . ?
C29 C30 N5 118.6(6) . . ?
C30 C31 C32 118.1(6) . . ?
C30 C31 H31 120.9 . . ?
C32 C31 H31 120.9 . . ?
C27 C32 C31 120.5(6) . . ?
C27 C32 H32 119.8 . . ?
C31 C32 H32 119.8 . . ?
C34 C33 C38 118.3(4) . . ?
C34 C33 C5 121.7(4) . . ?
C38 C33 C5 120.0(4) . . ?
C35 C34 C33 121.0(4) . . ?
C35 C34 H34 119.5 . . ?
C33 C34 H34 119.5 . . ?
C34 C35 C36 120.3(4) . . ?
C34 C35 H35 119.9 . . ?
C36 C35 H35 119.9 . . ?
C37 C36 C35 119.2(4) . . ?
C37 C36 H36 120.4 . . ?
C35 C36 H36 120.4 . . ?
C38 C37 C36 121.0(4) . . ?
C38 C37 H37 119.5 . . ?
C36 C37 H37 119.5 . . ?
C37 C38 C33 120.2(4) . . ?
C37 C38 H38 119.9 . . ?
C33 C38 H38 119.9 . . ?
C40 C39 C44 119.0(4) . . ?
C40 C39 C15 119.8(4) . . ?
C44 C39 C15 121.1(4) . . ?
C39 C40 C41 120.1(5) . . ?
C39 C40 H40 119.9 . . ?
C41 C40 H40 119.9 . . ?
C42 C41 C40 120.2(5) . . ?
C42 C41 H41 119.9 . . ?
C40 C41 H41 119.9 . . ?
C43 C42 C41 119.7(5) . . ?
C43 C42 H42 120.2 . . ?
C41 C42 H42 120.2 . . ?
C42 C43 C44 120.1(5) . . ?
C42 C43 H43 119.9 . . ?
C44 C43 H43 119.9 . . ?
C43 C44 C39 120.7(5) . . ?
C43 C44 H44 119.6 . . ?
C39 C44 H44 119.6 . . ?
O1 C45 O2 123.2(5) . . ?
O1 C45 C24 123.2(6) . . ?
O2 C45 C24 113.5(5) . . ?
O2 C46 H46A 109.5 . . ?
O2 C46 H46B 109.5 . . ?
H46A C46 H46B 109.5 . . ?
O2 C46 H46C 109.5 . . ?
H46A C46 H46C 109.5 . . ?
H46B C46 H46C 109.5 . . ?
C93 O90 C93 50.7(12) 2_646 . ?
C93 O90 C90 153.3(9) 2_646 . ?
C93 O90 C90 109.6 . . ?
C93 O90 C92 91.0(12) 2_646 . ?
C93 O90 C92 40.3 . . ?
C90 O90 C92 71.1 . . ?
C91 C92 C93 123.44(8) . . ?
C91 C92 O90 89.0 . . ?
C93 C92 O90 40.43(5) . . ?
C91 C92 C90 45.6 . . ?
C93 C92 C90 83.69(11) . . ?
O90 C92 C90 44.54(5) . . ?
C92 C91 C90 101.1 . . ?
C91 C90 O90 96.5 . . ?
C91 C90 C92 33.3 . . ?
O90 C90 C92 64.33(5) . . ?
C93 C93 O90 71.3(9) 2_646 2_646 ?
C93 C93 C92 157.1(13) 2_646 . ?
O90 C93 C92 131.4(13) 2_646 . ?
C93 C93 O90 58.0(14) 2_646 . ?
O90 C93 O90 129.3(13) 2_646 . ?
C92 C93 O90 99.24(10) . . ?

loop_
_geom_bond_atom_site_label_1
_geom_bond_atom_site_label_2
_geom_bond_distance
_geom_bond_site_symmetry_2
_geom_bond_publ_flag
Cu1 N1 1.989(4) . ?
Cu1 N2 1.995(4) . ?
Cu1 N4 2.001(4) . ?
Cu1 N3 2.002(4) . ?
O1 C45 1.210(7) . ?
O2 C45 1.323(8) . ?
O2 C46 1.508(7) . ?
O3 N5 1.213(9) . ?
O4 N5 1.206(9) . ?
N1 C4 1.383(6) . ?
N1 C1 1.388(6) . ?
N2 C9 1.383(6) . ?
N2 C6 1.385(6) . ?
N3 C11 1.380(6) . ?
N3 C14 1.383(6) . ?
N4 C16 1.371(6) . ?
N4 C19 1.379(6) . ?
N5 C30 1.488(8) . ?
C1 C20 1.406(6) . ?
C1 C2 1.430(7) . ?
C2 C3 1.340(7) . ?
C2 H2 0.9500 . ?
C3 C4 1.434(7) . ?
C3 H3 0.9500 . ?
C4 C5 1.400(6) . ?
C5 C6 1.386(6) . ?
C5 C33 1.500(6) . ?
C6 C7 1.434(6) . ?
C7 C8 1.347(7) . ?
C7 H7 0.9500 . ?
C8 C9 1.436(6) . ?
C8 H8 0.9500 . ?
C9 C10 1.385(6) . ?
C10 C11 1.384(7) . ?
C10 C27 1.501(6) . ?
C11 C12 1.420(7) . ?
C12 C13 1.340(7) . ?
C12 H12 0.9500 . ?
C13 C14 1.429(6) . ?
C13 H13 0.9500 . ?
C14 C15 1.398(6) . ?
C15 C16 1.402(6) . ?
C15 C39 1.497(6) . ?
C16 C17 1.439(6) . ?
C17 C18 1.343(6) . ?
C17 H17 0.9500 . ?
C18 C19 1.438(6) . ?
C18 H18 0.9500 . ?
C19 C20 1.377(7) . ?
C20 C21 1.505(6) . ?
C21 C26 1.384(6) . ?
C21 C22 1.385(7) . ?
C22 C23 1.382(7) . ?
C22 H22 0.9500 . ?
C23 C24 1.384(7) . ?
C23 H23 0.9500 . ?
C24 C25 1.379(7) . ?
C24 C45 1.486(7) . ?
C25 C26 1.399(7) . ?
C25 H25 0.9500 . ?
C26 H26 0.9500 . ?
C27 C28 1.375(7) . ?
C27 C32 1.384(7) . ?
C28 C29 1.386(7) . ?
C28 H28 0.9500 . ?
C29 C30 1.357(9) . ?
C29 H29 0.9500 . ?
C30 C31 1.354(9) . ?
C31 C32 1.399(8) . ?
C31 H31 0.9500 . ?
C32 H32 0.9500 . ?
C33 C34 1.385(7) . ?
C33 C38 1.397(6) . ?
C34 C35 1.380(7) . ?
C34 H34 0.9500 . ?
C35 C36 1.380(7) . ?
C35 H35 0.9500 . ?
C36 C37 1.377(7) . ?
C36 H36 0.9500 . ?
C37 C38 1.377(6) . ?
C37 H37 0.9500 . ?
C38 H38 0.9500 . ?
C39 C40 1.387(7) . ?
C39 C44 1.389(6) . ?
C40 C41 1.391(7) . ?
C40 H40 0.9500 . ?
C41 C42 1.383(8) . ?
C41 H41 0.9500 . ?
C42 C43 1.381(8) . ?
C42 H42 0.9500 . ?
C43 C44 1.381(7) . ?
C43 H43 0.9500 . ?
C44 H44 0.9500 . ?
C46 H46A 0.9800 . ?
C46 H46B 0.9800 . ?
C46 H46C 0.9800 . ?
O90 C93 1.12(2) 2_646 ?
O90 C93 1.2535 . ?
O90 C90 1.4847 . ?
O90 C92 1.908(2) . ?
C92 C91 1.1206 . ?
C92 C93 1.2511 . ?
C92 C90 2.0029(12) . ?
C91 C90 1.4576(14) . ?
C93 C93 1.02(2) 2_646 ?
C93 O90 1.122(18) 2_646 ?

loop_
_geom_torsion_atom_site_label_1
_geom_torsion_atom_site_label_2
_geom_torsion_atom_site_label_3
_geom_torsion_atom_site_label_4
_geom_torsion
_geom_torsion_site_symmetry_1
_geom_torsion_site_symmetry_2
_geom_torsion_site_symmetry_3
_geom_torsion_site_symmetry_4
_geom_torsion_publ_flag
N2 Cu1 N1 C4 2.0(4) . . . . ?
N4 Cu1 N1 C4 -177.8(4) . . . . ?
N3 Cu1 N1 C4 -87.5(15) . . . . ?
N2 Cu1 N1 C1 171.4(4) . . . . ?
N4 Cu1 N1 C1 -8.4(4) . . . . ?
N3 Cu1 N1 C1 81.9(16) . . . . ?
N1 Cu1 N2 C9 -174.5(4) . . . . ?
N4 Cu1 N2 C9 -64(47) . . . . ?
N3 Cu1 N2 C9 -0.2(4) . . . . ?
N1 Cu1 N2 C6 5.8(4) . . . . ?
N4 Cu1 N2 C6 116(47) . . . . ?
N3 Cu1 N2 C6 -179.9(4) . . . . ?
N1 Cu1 N3 C11 82.6(15) . . . . ?
N2 Cu1 N3 C11 -6.9(4) . . . . ?
N4 Cu1 N3 C11 172.9(4) . . . . ?
N1 Cu1 N3 C14 -90.9(15) . . . . ?
N2 Cu1 N3 C14 179.6(4) . . . . ?
N4 Cu1 N3 C14 -0.6(4) . . . . ?
N1 Cu1 N4 C16 -177.8(4) . . . . ?
N2 Cu1 N4 C16 72(47) . . . . ?
N3 Cu1 N4 C16 7.9(4) . . . . ?
N1 Cu1 N4 C19 -0.9(4) . . . . ?
N2 Cu1 N4 C19 -111(47) . . . . ?
N3 Cu1 N4 C19 -175.2(4) . . . . ?
C4 N1 C1 C20 -177.3(4) . . . . ?
Cu1 N1 C1 C20 11.5(6) . . . . ?
C4 N1 C1 C2 2.5(5) . . . . ?
Cu1 N1 C1 C2 -168.8(3) . . . . ?
N1 C1 C2 C3 -2.5(5) . . . . ?
C20 C1 C2 C3 177.2(5) . . . . ?
C1 C2 C3 C4 1.5(5) . . . . ?
C1 N1 C4 C5 179.7(4) . . . . ?
Cu1 N1 C4 C5 -9.1(7) . . . . ?
C1 N1 C4 C3 -1.5(5) . . . . ?
Cu1 N1 C4 C3 169.7(3) . . . . ?
C2 C3 C4 N1 0.0(5) . . . . ?
C2 C3 C4 C5 178.8(4) . . . . ?
N1 C4 C5 C6 8.5(7) . . . . ?
C3 C4 C5 C6 -170.1(4) . . . . ?
N1 C4 C5 C33 -172.8(4) . . . . ?
C3 C4 C5 C33 8.6(7) . . . . ?
C9 N2 C6 C5 172.4(4) . . . . ?
Cu1 N2 C6 C5 -7.8(7) . . . . ?
C9 N2 C6 C7 -2.4(5) . . . . ?
Cu1 N2 C6 C7 177.4(3) . . . . ?
C4 C5 C6 N2 0.3(7) . . . . ?
C33 C5 C6 N2 -178.4(4) . . . . ?
C4 C5 C6 C7 174.4(4) . . . . ?
C33 C5 C6 C7 -4.3(7) . . . . ?
N2 C6 C7 C8 3.0(5) . . . . ?
C5 C6 C7 C8 -171.9(5) . . . . ?
C6 C7 C8 C9 -2.3(6) . . . . ?
C6 N2 C9 C10 -173.6(5) . . . . ?
Cu1 N2 C9 C10 6.6(7) . . . . ?
C6 N2 C9 C8 1.0(5) . . . . ?
Cu1 N2 C9 C8 -178.8(3) . . . . ?
C7 C8 C9 N2 0.9(6) . . . . ?
C7 C8 C9 C10 175.6(5) . . . . ?
N2 C9 C10 C11 -6.9(8) . . . . ?
C8 C9 C10 C11 179.2(5) . . . . ?
N2 C9 C10 C27 168.4(4) . . . . ?
C8 C9 C10 C27 -5.4(7) . . . . ?
C14 N3 C11 C10 -176.8(5) . . . . ?
Cu1 N3 C11 C10 8.6(7) . . . . ?
C14 N3 C11 C12 1.8(5) . . . . ?
Cu1 N3 C11 C12 -172.9(3) . . . . ?
C9 C10 C11 N3 -1.1(8) . . . . ?
C27 C10 C11 N3 -176.5(4) . . . . ?
C9 C10 C11 C12 -179.4(5) . . . . ?
C27 C10 C11 C12 5.2(7) . . . . ?
N3 C11 C12 C13 -1.3(6) . . . . ?
C10 C11 C12 C13 177.3(5) . . . . ?
C11 C12 C13 C14 0.2(6) . . . . ?
C11 N3 C14 C15 179.9(4) . . . . ?
Cu1 N3 C14 C15 -5.5(7) . . . . ?
C11 N3 C14 C13 -1.6(5) . . . . ?
Cu1 N3 C14 C13 173.0(3) . . . . ?
C12 C13 C14 N3 0.9(6) . . . . ?
C12 C13 C14 C15 179.3(5) . . . . ?
N3 C14 C15 C16 5.4(7) . . . . ?
C13 C14 C15 C16 -172.8(4) . . . . ?
N3 C14 C15 C39 -177.6(4) . . . . ?
C13 C14 C15 C39 4.2(7) . . . . ?
C19 N4 C16 C15 172.3(4) . . . . ?
Cu1 N4 C16 C15 -10.3(6) . . . . ?
C19 N4 C16 C17 -3.3(5) . . . . ?
Cu1 N4 C16 C17 174.1(3) . . . . ?
C14 C15 C16 N4 2.8(7) . . . . ?
C39 C15 C16 N4 -174.1(4) . . . . ?
C14 C15 C16 C17 177.8(4) . . . . ?
C39 C15 C16 C17 0.9(7) . . . . ?
N4 C16 C17 C18 2.2(5) . . . . ?
C15 C16 C17 C18 -173.5(4) . . . . ?
C16 C17 C18 C19 -0.2(5) . . . . ?
C16 N4 C19 C20 -174.1(4) . . . . ?
Cu1 N4 C19 C20 8.4(6) . . . . ?
C16 N4 C19 C18 3.2(5) . . . . ?
Cu1 N4 C19 C18 -174.3(3) . . . . ?
C17 C18 C19 C20 175.5(4) . . . . ?
C17 C18 C19 N4 -1.9(5) . . . . ?
N4 C19 C20 C1 -7.6(7) . . . . ?
C18 C19 C20 C1 175.5(4) . . . . ?
N4 C19 C20 C21 168.5(4) . . . . ?
C18 C19 C20 C21 -8.5(7) . . . . ?
N1 C1 C20 C19 -2.9(7) . . . . ?
C2 C1 C20 C19 177.5(5) . . . . ?
N1 C1 C20 C21 -179.0(4) . . . . ?
C2 C1 C20 C21 1.3(7) . . . . ?
C19 C20 C21 C26 115.2(5) . . . . ?
C1 C20 C21 C26 -68.4(6) . . . . ?
C19 C20 C21 C22 -63.8(6) . . . . ?
C1 C20 C21 C22 112.6(5) . . . . ?
C26 C21 C22 C23 1.6(8) . . . . ?
C20 C21 C22 C23 -179.3(5) . . . . ?
C21 C22 C23 C24 -1.9(9) . . . . ?
C22 C23 C24 C25 0.6(9) . . . . ?
C22 C23 C24 C45 179.4(6) . . . . ?
C23 C24 C25 C26 1.0(8) . . . . ?
C45 C24 C25 C26 -177.9(5) . . . . ?
C22 C21 C26 C25 0.0(7) . . . . ?
C20 C21 C26 C25 -179.0(5) . . . . ?
C24 C25 C26 C21 -1.3(7) . . . . ?
C11 C10 C27 C28 78.4(6) . . . . ?
C9 C10 C27 C28 -97.3(6) . . . . ?
C11 C10 C27 C32 -102.2(6) . . . . ?
C9 C10 C27 C32 82.1(6) . . . . ?
C32 C27 C28 C29 -1.1(8) . . . . ?
C10 C27 C28 C29 178.3(5) . . . . ?
C27 C28 C29 C30 -0.1(8) . . . . ?
C28 C29 C30 C31 2.1(9) . . . . ?
C28 C29 C30 N5 -179.4(5) . . . . ?
O4 N5 C30 C31 168.9(6) . . . . ?
O3 N5 C30 C31 -12.6(9) . . . . ?
O4 N5 C30 C29 -9.6(9) . . . . ?
O3 N5 C30 C29 168.8(6) . . . . ?
C29 C30 C31 C32 -2.6(10) . . . . ?
N5 C30 C31 C32 178.9(6) . . . . ?
C28 C27 C32 C31 0.5(9) . . . . ?
C10 C27 C32 C31 -178.9(5) . . . . ?
C30 C31 C32 C27 1.3(10) . . . . ?
C6 C5 C33 C34 54.6(6) . . . . ?
C4 C5 C33 C34 -124.2(5) . . . . ?
C6 C5 C33 C38 -125.7(5) . . . . ?
C4 C5 C33 C38 55.5(6) . . . . ?
C38 C33 C34 C35 1.9(7) . . . . ?
C5 C33 C34 C35 -178.4(4) . . . . ?
C33 C34 C35 C36 -1.9(7) . . . . ?
C34 C35 C36 C37 0.0(7) . . . . ?
C35 C36 C37 C38 2.0(7) . . . . ?
C36 C37 C38 C33 -2.1(7) . . . . ?
C34 C33 C38 C37 0.1(7) . . . . ?
C5 C33 C38 C37 -179.6(4) . . . . ?
C14 C15 C39 C40 60.2(6) . . . . ?
C16 C15 C39 C40 -122.8(5) . . . . ?
C14 C15 C39 C44 -117.3(5) . . . . ?
C16 C15 C39 C44 59.8(6) . . . . ?
C44 C39 C40 C41 0.6(7) . . . . ?
C15 C39 C40 C41 -176.9(4) . . . . ?
C39 C40 C41 C42 -1.1(7) . . . . ?
C40 C41 C42 C43 0.2(8) . . . . ?
C41 C42 C43 C44 1.1(7) . . . . ?
C42 C43 C44 C39 -1.6(7) . . . . ?
C40 C39 C44 C43 0.7(7) . . . . ?
C15 C39 C44 C43 178.2(4) . . . . ?
C46 O2 C45 O1 7.3(9) . . . . ?
C46 O2 C45 C24 -171.3(5) . . . . ?
C25 C24 C45 O1 -20.0(8) . . . . ?
C23 C24 C45 O1 161.1(6) . . . . ?
C25 C24 C45 O2 158.6(5) . . . . ?
C23 C24 C45 O2 -20.3(8) . . . . ?
C93 O90 C92 C91 -148.3(7) 2_646 . . . ?
C93 O90 C92 C91 -150.5 . . . . ?
C90 O90 C92 C91 11.4 . . . . ?
C93 O90 C92 C93 2.2(7) 2_646 . . . ?
C90 O90 C92 C93 162.0 . . . . ?
C93 O90 C92 C90 -159.8(7) 2_646 . . . ?
C93 O90 C92 C90 -162.0 . . . . ?
C93 C92 C91 C90 -33.7 . . . . ?
O90 C92 C91 C90 -11.2 . . . . ?
C92 C91 C90 O90 14.6 . . . . ?
C93 O90 C90 C91 41(2) 2_646 . . . ?
C93 O90 C90 C91 3.4 . . . . ?
C92 O90 C90 C91 -8.8 . . . . ?
C93 O90 C90 C92 50(2) 2_646 . . . ?
C93 O90 C90 C92 12.3 . . . . ?
C93 C92 C90 C91 152.2 . . . . ?
O90 C92 C90 C91 163.9 . . . . ?
C91 C92 C90 O90 -163.9 . . . . ?
C93 C92 C90 O90 -11.6 . . . . ?
C91 C92 C93 C93 29.9(19) . . . 2_646 ?
O90 C92 C93 C93 -6.2(19) . . . 2_646 ?
C90 C92 C93 C93 6.4(19) . . . 2_646 ?
C91 C92 C93 O90 -141.0(9) . . . 2_646 ?
O90 C92 C93 O90 -177.1(9) . . . 2_646 ?
C90 C92 C93 O90 -164.5(9) . . . 2_646 ?
C91 C92 C93 O90 36.1 . . . . ?
C90 C92 C93 O90 12.6 . . . . ?
C90 O90 C93 C93 159.1(9) . . . 2_646 ?
C92 O90 C93 C93 177.1(9) . . . 2_646 ?
C93 O90 C93 O90 0.0(3) 2_646 . . 2_646 ?
C90 O90 C93 O90 159.1(9) . . . 2_646 ?
C92 O90 C93 O90 177.1(9) . . . 2_646 ?
C93 O90 C93 C92 -177.1(9) 2_646 . . . ?
C90 O90 C93 C92 -18.1 . . . . ?
